data_4343320
loop_
_publ_author_name
'Kim, Jalee'
'Shin, Bongki'
'Kim, Hyunjeong'
'Lee, Junhyung'
'Kang, Joongoo'
'Yanagisawa, Sachiko'
'Ogura, Takashi'
'Masuda, Hideki'
'Ozawa, Tomohiro'
'Cho, Jaeheung'

_publ_section_title
;
 Steric Effect on the Nucleophilic Reactivity of Nickel(III) Peroxo
 Complexes.
;
_journal_issue 13
_journal_name_full 'Inorganic chemistry'
_journal_page_first 6176
_journal_page_last 6183
_journal_paper_doi 10.1021/acs.inorgchem.5b00294
_journal_volume 54
_journal_year 2015
_chemical_formula_sum 'C27 H40 N6 Ni O7'
_chemical_formula_weight 619.36
_chemical_name_common '[Ni(II)(CHDAP)](NO3)2'
_space_group_crystal_system triclinic
_space_group_IT_number 2
_space_group_name_Hall '-P 1'
_space_group_name_H-M_alt 'P -1'
_symmetry_space_group_name_Hall '-P 1'
_symmetry_space_group_name_H-M 'P -1'
_atom_sites_solution_hydrogens geom
_atom_sites_solution_primary direct
_atom_sites_solution_secondary difmap
_cell_angle_alpha 64.1040(10)
_cell_angle_beta 82.1330(10)
_cell_angle_gamma 78.9810(10)
_cell_formula_units_Z 2
_cell_length_a 10.6798(2)
_cell_length_b 11.8168(2)
_cell_length_c 12.9559(2)
_cell_measurement_reflns_used 9872
_cell_measurement_temperature 100.(2)
_cell_measurement_theta_max 28.3279
_cell_measurement_theta_min 2.5357
_cell_volume 1441.11(4)
_computing_cell_refinement 'SAINT V8.27B (Bruker AXS Inc., 2012)'
_computing_data_reduction 'SAINT V8.27B (Bruker AXS Inc., 2012)'
_computing_structure_refinement 'SHELXL-97 (Sheldrick, 2008)'
_computing_structure_solution 'SHELXS-97 (Sheldrick, 2008)'
_diffrn_ambient_temperature 100.(2)
_diffrn_detector_area_resol_mean 8.3333
_diffrn_measured_fraction_theta_full 0.975
_diffrn_measured_fraction_theta_max 0.975
_diffrn_radiation_wavelength 0.71073
_diffrn_reflns_av_R_equivalents 0.0187
_diffrn_reflns_av_sigmaI/netI 0.0136
_diffrn_reflns_limit_h_max 14
_diffrn_reflns_limit_h_min -14
_diffrn_reflns_limit_k_max 15
_diffrn_reflns_limit_k_min -15
_diffrn_reflns_limit_l_max 14
_diffrn_reflns_limit_l_min -17
_diffrn_reflns_number 24970
_diffrn_reflns_theta_full 28.33
_diffrn_reflns_theta_max 28.33
_diffrn_reflns_theta_min 1.75
_exptl_absorpt_coefficient_mu 0.729
_exptl_absorpt_correction_T_max 0.82
_exptl_absorpt_correction_T_min 0.76
_exptl_absorpt_correction_type multi-scan
_exptl_absorpt_process_details 'SADABS V2012/1 (Bruker AXS Inc.)'
_exptl_crystal_colour 'dark purple'
_exptl_crystal_density_diffrn 1.427
_exptl_crystal_density_method 'not measured'
_exptl_crystal_description block
_exptl_crystal_F_000 656
_exptl_crystal_size_max 0.350
_exptl_crystal_size_mid 0.320
_exptl_crystal_size_min 0.280
_refine_diff_density_max 0.521
_refine_diff_density_min -0.242
_refine_ls_extinction_method none
_refine_ls_goodness_of_fit_ref 1.037
_refine_ls_hydrogen_treatment constr
_refine_ls_matrix_type full
_refine_ls_number_parameters 372
_refine_ls_number_reflns 7001
_refine_ls_number_restraints 0
_refine_ls_restrained_S_all 1.037
_refine_ls_R_factor_all 0.0274
_refine_ls_R_factor_gt 0.0261
_refine_ls_shift/su_max 0.001
_refine_ls_shift/su_mean 0.000
_refine_ls_structure_factor_coef Fsqd
_refine_ls_weighting_details 'calc w=1/[\s^2^(Fo^2^)+(0.0395P)^2^+0.6077P] where P=(Fo^2^+2Fc^2^)/3'
_refine_ls_weighting_scheme calc
_refine_ls_wR_factor_gt 0.0702
_refine_ls_wR_factor_ref 0.0713
_reflns_number_gt 6713
_reflns_number_total 7001
_reflns_threshold_expression >2sigma(I)
_cod_data_source_file ic5b00294_si_003.cif
_cod_data_source_block I
_cod_depositor_comments 'Adding full bibliography for 4343319--4343321.cif.'
_cod_database_code 4343320

loop_
_space_group_symop_operation_xyz
'x, y, z'
'-x, -y, -z'

loop_
_atom_site_type_symbol
_atom_site_label
_atom_site_fract_x
_atom_site_fract_y
_atom_site_fract_z
_atom_site_U_iso_or_equiv
_atom_site_adp_type
_atom_site_calc_flag
_atom_site_refinement_flags
_atom_site_occupancy
Ni Ni1 0.255023(12) 0.246931(12) 0.397831(11) 0.01370(5) Uani d . 1
N N3 0.19963(9) 0.41864(9) 0.38540(8) 0.01606(17) Uani d . 1
N N2 0.14988(9) 0.32751(9) 0.24167(8) 0.01602(18) Uani d . 1
N N1 0.40090(9) 0.28856(9) 0.28652(8) 0.01608(18) Uani d . 1
N N4 0.39703(9) 0.24845(9) 0.50569(8) 0.01605(18) Uani d . 1
N N6 0.32543(10) 0.45194(11) 0.77335(10) 0.0260(2) Uani d . 1
N N5 0.16811(10) 0.04270(10) 0.51858(9) 0.0218(2) Uani d . 1
O O2 0.27644(8) 0.04852(8) 0.46099(8) 0.02296(17) Uani d . 1
O O1 0.10555(8) 0.14989(8) 0.50866(7) 0.02125(17) Uani d . 1
O O6 0.43749(9) 0.43899(10) 0.73136(9) 0.0336(2) Uani d . 1
O O3 0.12934(11) -0.05786(9) 0.57847(10) 0.0375(2) Uani d . 1
O O4 0.30372(14) 0.41246(14) 0.87773(10) 0.0540(4) Uani d . 1
O O5 0.24104(14) 0.5045(2) 0.70616(16) 0.0821(6) Uani d . 1
O O7 0.34860(10) 0.62418(9) 0.14826(9) 0.0295(2) Uani d . 1
H H7 0.4159 0.592 0.1838 0.044 Uiso calc R 1
C C12 0.26115(11) 0.46401(10) 0.43902(10) 0.0178(2) Uani d . 1
C C25 0.38053(10) 0.34000(10) 0.17450(10) 0.0169(2) Uani d . 1
C C10 0.25590(11) 0.20152(11) 0.68435(10) 0.0201(2) Uani d . 1
H H10A 0.1846 0.2111 0.6384 0.024 Uiso calc R 1
H H10B 0.2581 0.2852 0.6838 0.024 Uiso calc R 1
C C5 0.38188(10) 0.15943(10) 0.63053(9) 0.0176(2) Uani d . 1
H H5 0.3762 0.0744 0.634 0.021 Uiso calc R 1
C C4 0.52089(10) 0.20737(11) 0.45385(10) 0.0198(2) Uani d . 1
H H4A 0.5384 0.1133 0.4876 0.024 Uiso calc R 1
H H4B 0.5909 0.2382 0.4725 0.024 Uiso calc R 1
C C16 0.09849(11) 0.48657(11) 0.32351(10) 0.0187(2) Uani d . 1
C C26 0.48295(11) 0.35292(11) 0.09378(10) 0.0211(2) Uani d . 1
H H26 0.4696 0.3839 0.0144 0.025 Uiso calc R 1
C C13 0.21394(13) 0.58160(12) 0.44037(11) 0.0245(2) Uani d . 1
H H13 0.2546 0.6135 0.4808 0.029 Uiso calc R 1
C C18 0.09199(11) 0.23549(11) 0.21852(10) 0.0198(2) Uani d . 1
H H18 0.0396 0.1882 0.2895 0.024 Uiso calc R 1
C C24 0.24275(10) 0.39368(11) 0.14609(10) 0.0182(2) Uani d . 1
H H24A 0.2283 0.4852 0.1291 0.022 Uiso calc R 1
H H24B 0.2266 0.386 0.0761 0.022 Uiso calc R 1
C C11 0.38682(11) 0.38479(10) 0.48651(10) 0.0180(2) Uani d . 1
H H11A 0.4579 0.4229 0.4323 0.022 Uiso calc R 1
H H11B 0.3963 0.3874 0.5604 0.022 Uiso calc R 1
C C3 0.51819(10) 0.25833(10) 0.32490(10) 0.0177(2) Uani d . 1
C C17 0.04770(11) 0.42167(11) 0.26343(10) 0.0201(2) Uani d . 1
H H17A -0.0238 0.3776 0.3115 0.024 Uiso calc R 1
H H17B 0.0143 0.4864 0.1894 0.024 Uiso calc R 1
C C2 0.62513(11) 0.27372(11) 0.24850(11) 0.0221(2) Uani d . 1
H H2 0.7088 0.2538 0.2748 0.027 Uiso calc R 1
C C7 0.46974(13) 0.04357(12) 0.82653(11) 0.0258(2) Uani d . 1
H H7A 0.4677 -0.0402 0.8273 0.031 Uiso calc R 1
H H7B 0.5408 0.0341 0.8727 0.031 Uiso calc R 1
C C15 0.04861(12) 0.60571(12) 0.31922(11) 0.0252(2) Uani d . 1
H H15 -0.0227 0.655 0.2752 0.03 Uiso calc R 1
C C6 0.49369(11) 0.14061(12) 0.70235(10) 0.0220(2) Uani d . 1
H H6A 0.5742 0.11 0.6684 0.026 Uiso calc R 1
H H6B 0.5025 0.2228 0.7017 0.026 Uiso calc R 1
C C23 0.19655(12) 0.13754(12) 0.19861(12) 0.0239(2) Uani d . 1
H H23A 0.2531 0.0971 0.2636 0.029 Uiso calc R 1
H H23B 0.249 0.1803 0.1274 0.029 Uiso calc R 1
C C19 0.00232(12) 0.29858(15) 0.11867(12) 0.0304(3) Uani d . 1
H H19A -0.0672 0.3586 0.1344 0.036 Uiso calc R 1
H H19B 0.0507 0.3473 0.0467 0.036 Uiso calc R 1
C C8 0.34369(13) 0.08516(12) 0.88050(11) 0.0268(3) Uani d . 1
H H8A 0.3477 0.1657 0.8853 0.032 Uiso calc R 1
H H8B 0.3291 0.0197 0.9594 0.032 Uiso calc R 1
C C1 0.60594(11) 0.31912(12) 0.13243(11) 0.0240(2) Uani d . 1
H H1 0.6776 0.3272 0.0787 0.029 Uiso calc R 1
C C9 0.23327(12) 0.10399(12) 0.80802(10) 0.0248(2) Uani d . 1
H H9A 0.2254 0.0218 0.8081 0.03 Uiso calc R 1
H H9B 0.1523 0.1336 0.8421 0.03 Uiso calc R 1
C C14 0.10545(13) 0.65127(12) 0.38085(12) 0.0284(3) Uani d . 1
H H14 0.07 0.7307 0.3824 0.034 Uiso calc R 1
C C22 0.13584(15) 0.03594(16) 0.18812(16) 0.0397(4) Uani d . 1
H H22A 0.2038 -0.0274 0.1755 0.048 Uiso calc R 1
H H22B 0.086 -0.0088 0.2605 0.048 Uiso calc R 1
C C20 -0.05488(14) 0.1977(2) 0.10400(16) 0.0437(4) Uani d . 1
H H20A -0.107 0.2391 0.036 0.052 Uiso calc R 1
H H20B -0.1119 0.1566 0.1723 0.052 Uiso calc R 1
C C21 0.04881(15) 0.0959(2) 0.08891(18) 0.0505(5) Uani d . 1
H H21A 0.0082 0.0294 0.0849 0.061 Uiso calc R 1
H H21B 0.0999 0.135 0.0158 0.061 Uiso calc R 1
C C27 0.32834(16) 0.75644(14) 0.11378(15) 0.0373(3) Uani d . 1
H H27A 0.3282 0.7743 0.1809 0.056 Uiso calc R 1
H H27B 0.2459 0.7929 0.0788 0.056 Uiso calc R 1
H H27C 0.3968 0.7943 0.0576 0.056 Uiso calc R 1

loop_
_atom_site_aniso_label
_atom_site_aniso_U_11
_atom_site_aniso_U_22
_atom_site_aniso_U_33
_atom_site_aniso_U_12
_atom_site_aniso_U_13
_atom_site_aniso_U_23
Ni1 0.01263(7) 0.01383(7) 0.01476(8) -0.00017(5) -0.00003(5) -0.00707(5)
N3 0.0173(4) 0.0157(4) 0.0151(4) 0.0000(3) -0.0004(3) -0.0075(3)
N2 0.0143(4) 0.0182(4) 0.0174(4) -0.0014(3) 0.0005(3) -0.0099(4)
N1 0.0156(4) 0.0169(4) 0.0173(4) -0.0020(3) 0.0007(3) -0.0093(4)
N4 0.0151(4) 0.0167(4) 0.0161(4) 0.0001(3) -0.0011(3) -0.0076(3)
N6 0.0230(5) 0.0358(6) 0.0266(5) -0.0044(4) -0.0006(4) -0.0200(5)
N5 0.0242(5) 0.0190(4) 0.0204(5) -0.0055(4) -0.0044(4) -0.0048(4)
O2 0.0210(4) 0.0181(4) 0.0290(5) 0.0004(3) -0.0024(3) -0.0103(3)
O1 0.0197(4) 0.0227(4) 0.0214(4) -0.0033(3) 0.0015(3) -0.0102(3)
O6 0.0271(5) 0.0362(5) 0.0390(6) -0.0053(4) 0.0071(4) -0.0197(5)
O3 0.0419(6) 0.0233(5) 0.0379(6) -0.0156(4) -0.0057(4) 0.0009(4)
O4 0.0758(9) 0.0702(9) 0.0292(6) -0.0407(7) 0.0227(6) -0.0284(6)
O5 0.0464(8) 0.1383(16) 0.0802(11) 0.0430(9) -0.0402(8) -0.0755(12)
O7 0.0328(5) 0.0256(4) 0.0347(5) -0.0086(4) 0.0020(4) -0.0164(4)
C12 0.0208(5) 0.0168(5) 0.0157(5) -0.0025(4) 0.0008(4) -0.0074(4)
C25 0.0184(5) 0.0154(5) 0.0183(5) -0.0031(4) 0.0006(4) -0.0087(4)
C10 0.0195(5) 0.0238(5) 0.0157(5) -0.0008(4) -0.0018(4) -0.0080(4)
C5 0.0182(5) 0.0177(5) 0.0160(5) -0.0006(4) -0.0034(4) -0.0065(4)
C4 0.0140(5) 0.0250(5) 0.0213(5) 0.0016(4) -0.0019(4) -0.0121(5)
C16 0.0182(5) 0.0192(5) 0.0172(5) 0.0010(4) 0.0000(4) -0.0082(4)
C26 0.0232(5) 0.0210(5) 0.0189(5) -0.0043(4) 0.0042(4) -0.0094(4)
C13 0.0305(6) 0.0209(5) 0.0262(6) -0.0020(5) -0.0010(5) -0.0147(5)
C18 0.0171(5) 0.0273(6) 0.0217(5) -0.0069(4) 0.0026(4) -0.0160(5)
C24 0.0182(5) 0.0197(5) 0.0158(5) -0.0031(4) 0.0000(4) -0.0069(4)
C11 0.0192(5) 0.0181(5) 0.0182(5) -0.0032(4) -0.0017(4) -0.0088(4)
C3 0.0162(5) 0.0175(5) 0.0211(5) -0.0010(4) -0.0002(4) -0.0106(4)
C17 0.0167(5) 0.0234(5) 0.0209(5) 0.0037(4) -0.0034(4) -0.0121(4)
C2 0.0154(5) 0.0241(6) 0.0278(6) -0.0017(4) 0.0018(4) -0.0133(5)
C7 0.0298(6) 0.0234(6) 0.0212(6) -0.0002(5) -0.0104(5) -0.0057(5)
C15 0.0252(6) 0.0213(5) 0.0267(6) 0.0069(4) -0.0038(5) -0.0114(5)
C6 0.0204(5) 0.0240(5) 0.0207(5) -0.0006(4) -0.0071(4) -0.0079(5)
C23 0.0215(5) 0.0282(6) 0.0309(6) -0.0062(5) 0.0035(5) -0.0211(5)
C19 0.0192(6) 0.0518(8) 0.0300(7) -0.0054(5) -0.0025(5) -0.0260(6)
C8 0.0355(7) 0.0253(6) 0.0165(5) -0.0031(5) -0.0062(5) -0.0053(5)
C1 0.0199(5) 0.0261(6) 0.0260(6) -0.0043(4) 0.0076(4) -0.0131(5)
C9 0.0274(6) 0.0274(6) 0.0177(5) -0.0060(5) 0.0000(4) -0.0073(5)
C14 0.0342(7) 0.0192(5) 0.0329(7) 0.0046(5) -0.0019(5) -0.0155(5)
C22 0.0333(7) 0.0467(8) 0.0626(10) -0.0173(6) 0.0162(7) -0.0454(8)
C20 0.0217(6) 0.0835(13) 0.0560(10) -0.0145(7) 0.0044(6) -0.0562(10)
C21 0.0277(7) 0.0917(14) 0.0742(12) -0.0217(8) 0.0137(7) -0.0731(12)
C27 0.0456(8) 0.0272(7) 0.0454(9) -0.0021(6) -0.0151(7) -0.0188(6)

loop_
_atom_type_symbol
_atom_type_description
_atom_type_scat_dispersion_real
_atom_type_scat_dispersion_imag
_atom_type_scat_source
C C 0.0033 0.0016 'International Tables Vol C Tables 4.2.6.8 and 6.1.1.4'
H H 0.0000 0.0000 'International Tables Vol C Tables 4.2.6.8 and 6.1.1.4'
N N 0.0061 0.0033 'International Tables Vol C Tables 4.2.6.8 and 6.1.1.4'
O O 0.0106 0.0060 'International Tables Vol C Tables 4.2.6.8 and 6.1.1.4'
Ni Ni 0.3393 1.1124 'International Tables Vol C Tables 4.2.6.8 and 6.1.1.4'

loop_
_geom_angle_atom_site_label_1
_geom_angle_atom_site_label_2
_geom_angle_atom_site_label_3
_geom_angle
N3 Ni1 N1 95.64(4)
N3 Ni1 O2 161.14(4)
N1 Ni1 O2 102.31(4)
N3 Ni1 O1 101.56(4)
N1 Ni1 O1 161.96(4)
O2 Ni1 O1 61.28(3)
N3 Ni1 N2 80.42(4)
N1 Ni1 N2 82.32(4)
O2 Ni1 N2 107.48(4)
O1 Ni1 N2 95.12(3)
N3 Ni1 N4 82.08(4)
N1 Ni1 N4 79.40(4)
O2 Ni1 N4 95.48(3)
O1 Ni1 N4 108.17(3)
N2 Ni1 N4 153.22(4)
C12 N3 C16 122.59(10)
C12 N3 Ni1 119.75(8)
C16 N3 Ni1 117.66(8)
C17 N2 C24 110.83(9)
C17 N2 C18 110.45(8)
C24 N2 C18 111.99(9)
C17 N2 Ni1 101.82(6)
C24 N2 Ni1 105.19(6)
C18 N2 Ni1 116.03(7)
C25 N1 C3 122.32(10)
C25 N1 Ni1 118.68(7)
C3 N1 Ni1 118.89(8)
C4 N4 C5 109.99(8)
C4 N4 C11 110.78(9)
C5 N4 C11 112.75(8)
C4 N4 Ni1 102.88(6)
C5 N4 Ni1 114.35(7)
C11 N4 Ni1 105.60(6)
O5 N6 O4 122.38(15)
O5 N6 O6 117.09(14)
O4 N6 O6 120.53(13)
O3 N5 O1 122.99(11)
O3 N5 O2 122.18(11)
O1 N5 O2 114.83(9)
N5 O2 Ni1 92.72(6)
N5 O1 Ni1 91.16(6)
N3 C12 C13 119.94(11)
N3 C12 C11 115.43(9)
C13 C12 C11 124.43(10)
N1 C25 C26 120.18(10)
N1 C25 C24 114.71(9)
C26 C25 C24 124.75(10)
C5 C10 C9 110.58(10)
N4 C5 C10 110.27(9)
N4 C5 C6 114.89(9)
C10 C5 C6 110.46(9)
N4 C4 C3 111.41(9)
N3 C16 C15 120.09(11)
N3 C16 C17 114.48(10)
C15 C16 C17 125.42(11)
C25 C26 C1 118.08(11)
C14 C13 C12 118.21(12)
N2 C18 C23 110.42(9)
N2 C18 C19 114.19(10)
C23 C18 C19 110.41(10)
N2 C24 C25 112.75(9)
N4 C11 C12 113.12(9)
N1 C3 C2 120.43(11)
N1 C3 C4 114.35(9)
C2 C3 C4 125.22(10)
N2 C17 C16 111.11(9)
C1 C2 C3 117.92(11)
C8 C7 C6 111.28(10)
C14 C15 C16 118.33(11)
C7 C6 C5 109.92(10)
C18 C23 C22 109.81(10)
C20 C19 C18 110.32(13)
C7 C8 C9 109.98(10)
C2 C1 C26 120.81(11)
C10 C9 C8 110.65(10)
C15 C14 C13 120.59(11)
C21 C22 C23 110.55(14)
C19 C20 C21 111.83(11)
C22 C21 C20 110.74(12)

loop_
_geom_bond_atom_site_label_1
_geom_bond_atom_site_label_2
_geom_bond_distance
Ni1 N3 1.9429(9)
Ni1 N1 1.9512(9)
Ni1 O2 2.0951(8)
Ni1 O1 2.1352(8)
Ni1 N2 2.1889(9)
Ni1 N4 2.2058(9)
N3 C12 1.3366(15)
N3 C16 1.3407(14)
N2 C17 1.4947(14)
N2 C24 1.4977(14)
N2 C18 1.4992(14)
N1 C25 1.3373(14)
N1 C3 1.3373(14)
N4 C4 1.4942(14)
N4 C5 1.5021(14)
N4 C11 1.5032(14)
N6 O5 1.2182(17)
N6 O4 1.2266(16)
N6 O6 1.2555(14)
N5 O3 1.2166(14)
N5 O1 1.2748(13)
N5 O2 1.2843(14)
O7 C27 1.4059(16)
C12 C13 1.3915(15)
C12 C11 1.5163(15)
C25 C26 1.3873(15)
C25 C24 1.5134(15)
C10 C5 1.5277(15)
C10 C9 1.5302(16)
C5 C6 1.5371(15)
C4 C3 1.5107(16)
C16 C15 1.3864(16)
C16 C17 1.5114(16)
C26 C1 1.3930(17)
C13 C14 1.3930(19)
C18 C23 1.5301(16)
C18 C19 1.5395(17)
C3 C2 1.3892(15)
C2 C1 1.3889(18)
C7 C8 1.5272(19)
C7 C6 1.5352(17)
C15 C14 1.3889(19)
C23 C22 1.5311(17)
C19 C20 1.530(2)
C8 C9 1.5304(18)
C22 C21 1.516(3)
C20 C21 1.532(2)
